data_2015430
loop_
_publ_author_name
'Imashiro, Fumio '

_publ_section_title
;
 3,3'-Dihydroxy-5,5,5',5'-tetramethyl-2,2'-thiodicyclohex-2-en-1-one
;
_journal_coeditor_code GA3008
_journal_issue 7
_journal_name_full 'Acta Crystallographica Section C'
_journal_page_first o410
_journal_page_last o411
_journal_paper_doi 10.1107/S010827010601866X
_journal_volume 62
_journal_year 2006
_chemical_formula_iupac 'C16 H22 O4 S'
_chemical_formula_moiety 'C16 H22 O4 S'
_chemical_formula_sum 'C16 H22 O4 S'
_chemical_formula_weight 310.41
_chemical_melting_point 505.5(15)
_chemical_name_systematic
;
3,3'-Dihydroxy-5,5,5',5'-tetramethyl-2,2'-thiodicyclohex-2-en-1-one
;
_space_group_IT_number 106
_symmetry_cell_setting tetragonal
_symmetry_space_group_name_Hall 'P 4c -2ab'
_symmetry_space_group_name_H-M 'P 42 b c'
_atom_sites_solution_hydrogens geom
_atom_sites_solution_primary direct
_atom_sites_solution_secondary difmap
_cell_angle_alpha 90.00
_cell_angle_beta 90.00
_cell_angle_gamma 90.00
_cell_formula_units_Z 4
_cell_length_a 13.3426(14)
_cell_length_b 13.3426(14)
_cell_length_c 9.049(2)
_cell_measurement_reflns_used 25
_cell_measurement_temperature 298(2)
_cell_measurement_theta_max 14.9
_cell_measurement_theta_min 13.6
_cell_volume 1610.9(4)
_computing_cell_refinement 'MSC/AFC Diffractometer Control Software'
_computing_data_collection 'MSC/AFC Diffractometer Control Software (Rigaku/MSC & Rigaku, 2001)'
_computing_data_reduction 'CrystalStructure (Rigaku/MSC & Rigaku, 2001)'
_computing_molecular_graphics 'ORTEP-3 for Windows (Farrugia, 1997)'
_computing_publication_material SHELXL97
_computing_structure_refinement 'SHELXL97 (Sheldrick, 1997)'
_computing_structure_solution 'SIR97 (Altomare <i>et al.</i>,  1999)'
_diffrn_ambient_temperature 298(2)
_diffrn_measured_fraction_theta_full 0.999
_diffrn_measured_fraction_theta_max 0.999
_diffrn_measurement_device_type 'Rigaku AFC-7S'
_diffrn_measurement_method \w--2\q
_diffrn_radiation_monochromator graphite
_diffrn_radiation_source 'fine-focus sealed tube'
_diffrn_radiation_type MoK\a
_diffrn_radiation_wavelength 0.71069
_diffrn_reflns_av_R_equivalents 0.0000
_diffrn_reflns_av_sigmaI/netI 0.0159
_diffrn_reflns_limit_h_max 18
_diffrn_reflns_limit_h_min 0
_diffrn_reflns_limit_k_max 13
_diffrn_reflns_limit_k_min 0
_diffrn_reflns_limit_l_max 12
_diffrn_reflns_limit_l_min 0
_diffrn_reflns_number 1251
_diffrn_reflns_theta_full 29.99
_diffrn_reflns_theta_max 29.99
_diffrn_reflns_theta_min 3.05
_diffrn_standards_decay_% 0.41
_diffrn_standards_interval_count 150
_diffrn_standards_number 3
_exptl_absorpt_coefficient_mu 0.213
_exptl_absorpt_correction_T_max 0.9585
_exptl_absorpt_correction_T_min 0.8149
_exptl_absorpt_correction_type empirical
_exptl_absorpt_process_details '(SADABS; Sheldrick, 1996)'
_exptl_crystal_colour colorless
_exptl_crystal_density_diffrn 1.280
_exptl_crystal_density_method 'not measured'
_exptl_crystal_description rectangular
_exptl_crystal_F_000 664
_exptl_crystal_size_max 1.00
_exptl_crystal_size_mid 0.40
_exptl_crystal_size_min 0.20
_refine_diff_density_max 0.289
_refine_diff_density_min -0.188
_refine_ls_abs_structure_details 'Flack (1983), ? Friedel pairs'
_refine_ls_abs_structure_Flack -0.02(17)
_refine_ls_extinction_coef 0.014(2)
_refine_ls_extinction_expression Fc^*^=kFc[1+0.001xFc^2^\l^3^/sin(2\q)]^-1/4^
_refine_ls_extinction_method SHELXL97
_refine_ls_goodness_of_fit_ref 1.065
_refine_ls_hydrogen_treatment mixed
_refine_ls_matrix_type full
_refine_ls_number_parameters 102
_refine_ls_number_reflns 1251
_refine_ls_number_restraints 1
_refine_ls_restrained_S_all 1.065
_refine_ls_R_factor_all 0.0505
_refine_ls_R_factor_gt 0.0340
_refine_ls_shift/su_max 0.000
_refine_ls_shift/su_mean 0.000
_refine_ls_structure_factor_coef Fsqd
_refine_ls_weighting_details 'calc w=1/[\s^2^(Fo^2^)+(0.0547P)^2^+0.1022P] where P=(Fo^2^+2Fc^2^)/3'
_refine_ls_weighting_scheme calc
_refine_ls_wR_factor_gt 0.0888
_refine_ls_wR_factor_ref 0.0967
_reflns_number_gt 1004
_reflns_number_total 1251
_reflns_threshold_expression I>2\s(I)
_cod_data_source_file ga3008.cif
_cod_data_source_block I
_cod_depositor_comments
;
The following automatic conversions were performed:

'_chemical_melting_point' value '504--507' was changed to '505.5(15)'
- the average value was taken and precision was estimated.

Automatic conversion script
Id: cif_fix_values 1646 2011-03-28 12:23:43Z adriana 

The following automatic conversions were performed:

'_chemical_melting_point' value '504--507' was changed to '505.5(15)'
- the average value was taken and precision was estimated.

Automatic conversion script
Id: cif_fix_values 1715 2011-07-08 13:25:40Z adriana 
;
_cod_database_code 2015430
_cod_database_fobs_code 2015430

loop_
_symmetry_equiv_pos_as_xyz
'x, y, z'
'-x, -y, z'
'-y, x, z+1/2'
'y, -x, z+1/2'
'-x+1/2, y+1/2, z'
'x+1/2, -y+1/2, z'
'y+1/2, x+1/2, z+1/2'
'-y+1/2, -x+1/2, z+1/2'

loop_
_atom_site_type_symbol
_atom_site_label
_atom_site_fract_x
_atom_site_fract_y
_atom_site_fract_z
_atom_site_U_iso_or_equiv
_atom_site_adp_type
_atom_site_calc_flag
_atom_site_refinement_flags
_atom_site_occupancy
S S1 0.5000 0.0000 0.49915(15) 0.04238(18) Uani d S 1
O O1 0.64894(12) -0.13934(11) 0.3584(3) 0.0615(6) Uani d . 1
O O2 0.54750(12) 0.19631(11) 0.3452(3) 0.0527(5) Uani d . 1
C C1 0.66713(15) -0.04862(14) 0.3349(3) 0.0427(5) Uani d . 1
C C2 0.60061(14) 0.02907(13) 0.3803(2) 0.0349(4) Uani d . 1
C C3 0.61346(15) 0.12553(14) 0.3283(2) 0.0380(4) Uani d . 1
C C4 0.70493(14) 0.15521(14) 0.2436(3) 0.0421(4) Uani d . 1
C C5 0.79513(15) 0.08584(15) 0.2671(3) 0.0417(5) Uani d . 1
C C6 0.75876(16) -0.02253(15) 0.2466(4) 0.0474(5) Uani d . 1
C C7 0.83915(19) 0.10036(19) 0.4220(3) 0.0543(6) Uani d . 1
C C8 0.8748(2) 0.1106(2) 0.1517(4) 0.0638(8) Uani d . 1
H H1 0.498(3) 0.181(3) 0.366(5) 0.079 Uiso d . 1
H H2 0.7237 0.2227 0.2721 0.051 Uiso calc R 1
H H3 0.6886 0.1564 0.1391 0.051 Uiso calc R 1
H H4 0.7444 -0.0334 0.1427 0.057 Uiso calc R 1
H H5 0.8125 -0.0677 0.2743 0.057 Uiso calc R 1
H H6 0.8974 0.0587 0.4332 0.081 Uiso calc R 1
H H7 0.7900 0.0821 0.4948 0.081 Uiso calc R 1
H H8 0.8576 0.1693 0.4352 0.081 Uiso calc R 1
H H9 0.9313 0.0669 0.1644 0.096 Uiso calc R 1
H H10 0.8959 0.1789 0.1635 0.096 Uiso calc R 1
H H11 0.8473 0.1015 0.0545 0.096 Uiso calc R 1

loop_
_atom_site_aniso_label
_atom_site_aniso_U_11
_atom_site_aniso_U_22
_atom_site_aniso_U_33
_atom_site_aniso_U_12
_atom_site_aniso_U_13
_atom_site_aniso_U_23
S1 0.0457(4) 0.0454(4) 0.0361(3) -0.0045(3) 0.000 0.000
O1 0.0492(8) 0.0294(6) 0.1059(16) 0.0036(6) 0.0056(11) 0.0058(10)
O2 0.0438(8) 0.0309(7) 0.0835(13) 0.0040(5) -0.0009(9) -0.0017(9)
C1 0.0393(9) 0.0331(8) 0.0558(12) -0.0012(8) -0.0052(10) -0.0020(9)
C2 0.0348(9) 0.0303(8) 0.0397(9) -0.0010(7) -0.0036(8) -0.0011(7)
C3 0.0386(9) 0.0339(9) 0.0415(10) -0.0010(6) -0.0070(9) -0.0022(8)
C4 0.0416(9) 0.0365(9) 0.0483(10) -0.0025(7) -0.0027(11) 0.0050(11)
C5 0.0369(9) 0.0371(9) 0.0513(12) -0.0025(7) -0.0001(10) 0.0010(10)
C6 0.0405(10) 0.0390(9) 0.0629(12) 0.0005(7) 0.0036(13) -0.0086(12)
C7 0.0473(13) 0.0500(12) 0.0655(16) -0.0053(10) -0.0179(12) 0.0061(12)
C8 0.0474(13) 0.0707(17) 0.073(2) -0.0040(12) 0.0131(13) 0.0069(15)

loop_
_atom_type_symbol
_atom_type_description
_atom_type_scat_dispersion_real
_atom_type_scat_dispersion_imag
_atom_type_scat_source
C C 0.0033 0.0016 'International Tables Vol C Tables 4.2.6.8 and 6.1.1.4'
H H 0.0000 0.0000 'International Tables Vol C Tables 4.2.6.8 and 6.1.1.4'
O O 0.0106 0.0060 'International Tables Vol C Tables 4.2.6.8 and 6.1.1.4'
S S 0.1246 0.1234 'International Tables Vol C Tables 4.2.6.8 and 6.1.1.4'

loop_
_geom_angle_atom_site_label_1
_geom_angle_atom_site_label_2
_geom_angle_atom_site_label_3
_geom_angle_site_symmetry_3
_geom_angle
C2 S1 C2 2_655 104.82(15)
C3 O2 H1 . 116(3)
O1 C1 C2 . 122.2(2)
O1 C1 C6 . 118.2(2)
C2 C1 C6 . 119.46(17)
C3 C2 C1 . 120.16(19)
C3 C2 S1 . 120.48(15)
C1 C2 S1 . 119.33(14)
O2 C3 C2 . 123.6(2)
O2 C3 C4 . 114.88(18)
C2 C3 C4 . 121.53(18)
C3 C4 C5 . 114.21(18)
C3 C4 H2 . 108.7
C5 C4 H2 . 108.7
C3 C4 H3 . 108.7
C5 C4 H3 . 108.7
H2 C4 H3 . 107.6
C8 C5 C7 . 109.4(2)
C8 C5 C4 . 108.8(2)
C7 C5 C4 . 110.6(2)
C8 C5 C6 . 109.9(2)
C7 C5 C6 . 110.5(2)
C4 C5 C6 . 107.66(16)
C1 C6 C5 . 114.27(19)
C1 C6 H4 . 108.7
C5 C6 H4 . 108.7
C1 C6 H5 . 108.7
C5 C6 H5 . 108.7
H4 C6 H5 . 107.6
C5 C7 H6 . 109.5
C5 C7 H7 . 109.5
H6 C7 H7 . 109.5
C5 C7 H8 . 109.5
H6 C7 H8 . 109.5
H7 C7 H8 . 109.5
C5 C8 H9 . 109.5
C5 C8 H10 . 109.5
H9 C8 H10 . 109.5
C5 C8 H11 . 109.5
H9 C8 H11 . 109.5
H10 C8 H11 . 109.5

loop_
_geom_bond_atom_site_label_1
_geom_bond_atom_site_label_2
_geom_bond_site_symmetry_2
_geom_bond_distance
_geom_bond_publ_flag
S1 C2 . 1.763(2) y
S1 C2 2_655 1.763(2) ?
O1 C1 . 1.253(2) y
O2 C3 . 1.300(2) y
O2 H1 . 0.72(4) ?
C1 C2 . 1.425(3) y
C1 C6 . 1.502(3) ?
C2 C3 . 1.381(3) y
C3 C4 . 1.495(3) ?
C4 C5 . 1.533(3) ?
C4 H2 . 0.9700 ?
C4 H3 . 0.9700 ?
C5 C8 . 1.526(4) ?
C5 C7 . 1.532(4) ?
C5 C6 . 1.537(3) ?
C6 H4 . 0.9700 ?
C6 H5 . 0.9700 ?
C7 H6 . 0.9600 ?
C7 H7 . 0.9600 ?
C7 H8 . 0.9600 ?
C8 H9 . 0.9600 ?
C8 H10 . 0.9600 ?
C8 H11 . 0.9600 ?

loop_
_geom_hbond_atom_site_label_D
_geom_hbond_atom_site_label_H
_geom_hbond_atom_site_label_A
_geom_hbond_site_symmetry_A
_geom_hbond_distance_DH
_geom_hbond_distance_HA
_geom_hbond_distance_DA
_geom_hbond_angle_DHA
O2 H1 O1 2_655 0.72(4) 2.04(4) 2.732(2) 163(5)
C4 H2 O1 5_655 0.97 2.62 3.521(3) 153.9
C7 H8 O1 5_655 0.96 2.65 3.524(3) 152.0

loop_
_geom_torsion_atom_site_label_1
_geom_torsion_atom_site_label_2
_geom_torsion_atom_site_label_3
_geom_torsion_atom_site_label_4
_geom_torsion_site_symmetry_1
_geom_torsion
_geom_torsion_publ_flag
O1 C1 C2 C3 . -167.6(3) y
C6 C1 C2 C3 . 8.0(3) ?
O1 C1 C2 S1 . 10.6(3) y
C6 C1 C2 S1 . -173.8(2) ?
C2 S1 C2 C3 2_655 87.38(17) ?
C2 S1 C2 C1 2_655 -90.89(17) ?
C1 C2 C3 O2 . 168.6(2) y
S1 C2 C3 O2 . -9.7(3) y
C1 C2 C3 C4 . -9.7(3) ?
S1 C2 C3 C4 . 172.02(17) ?
O2 C3 C4 C5 . 160.8(2) ?
C2 C3 C4 C5 . -20.8(3) ?
C3 C4 C5 C8 . 168.1(2) ?
C3 C4 C5 C7 . -71.8(2) ?
C3 C4 C5 C6 . 49.0(3) ?
O1 C1 C6 C5 . -160.2(2) ?
C2 C1 C6 C5 . 24.1(4) ?
C8 C5 C6 C1 . -169.0(2) ?
C7 C5 C6 C1 . 70.2(3) ?
C4 C5 C6 C1 . -50.7(3) ?
